data_7034485
loop_
_publ_author_name
'Su, Feng'
'Lu, Liping'
'Feng, Sisi'
'Zhu, Miaoli'
'Gao, Zengqiang'
'Dong, Yuhui'

_publ_section_title
;
 Synthesis, structures and magnetic properties in 3d-electron-rich
 isostructural complexes based on chains with sole syn-anti carboxylate
 bridges.
;
_journal_issue 16
_journal_name_full 'Dalton transactions (Cambridge, England : 2003)'
_journal_page_first 7213
_journal_page_last 7222
_journal_paper_doi 10.1039/c5dt00412h
_journal_volume 44
_journal_year 2015
_chemical_formula_moiety 'C16 H8 Fe O8'
_chemical_formula_sum 'C16 H8 Fe O8'
_chemical_formula_weight 384.07
_chemical_name_common 'Compound 1'
_chemical_name_systematic '[Fe(H2bpta)]n'
_space_group_IT_number 60
_symmetry_cell_setting orthorhombic
_symmetry_space_group_name_Hall '-P 2n 2ab'
_symmetry_space_group_name_H-M 'P b c n'
_atom_sites_solution_hydrogens geom
_atom_sites_solution_primary direct
_atom_sites_solution_secondary difmap
_audit_block_doi 10.5517/cc13ndw1
_audit_creation_method SHELXL-97
_audit_update_record
;
2014-11-04 deposited with the CCDC.
2015-03-04 downloaded from the CCDC.
;
_cell_angle_alpha 90.00
_cell_angle_beta 90.00
_cell_angle_gamma 90.00
_cell_formula_units_Z 4
_cell_length_a 15.772(2)
_cell_length_b 9.1710(14)
_cell_length_c 9.6050(14)
_cell_measurement_temperature 296(2)
_cell_volume 1389.3(3)
_computing_cell_refinement 'Bruker SMART'
_computing_data_collection 'Bruker SMART'
_computing_data_reduction 'Bruker SAINT'
_computing_molecular_graphics 'Bruker SHELXTL'
_computing_publication_material 'Bruker SHELXTL'
_computing_structure_refinement 'SHELXL-97 (Sheldrick, 2008)'
_computing_structure_solution 'SHELXS-97 (Sheldrick, 2008)'
_diffrn_ambient_temperature 296(2)
_diffrn_measured_fraction_theta_full 0.994
_diffrn_measured_fraction_theta_max 0.994
_diffrn_measurement_device_type 'CCD area detector'
_diffrn_measurement_method 'phi and omega scans'
_diffrn_radiation_monochromator graphite
_diffrn_radiation_source 'fine-focus sealed tube'
_diffrn_radiation_type MoK\a
_diffrn_radiation_wavelength 0.71075
_diffrn_reflns_av_R_equivalents 0.0299
_diffrn_reflns_av_sigmaI/netI 0.0347
_diffrn_reflns_limit_h_max 18
_diffrn_reflns_limit_h_min -15
_diffrn_reflns_limit_k_max 7
_diffrn_reflns_limit_k_min -10
_diffrn_reflns_limit_l_max 11
_diffrn_reflns_limit_l_min -7
_diffrn_reflns_number 3422
_diffrn_reflns_theta_full 25.05
_diffrn_reflns_theta_max 25.05
_diffrn_reflns_theta_min 3.33
_exptl_absorpt_coefficient_mu 1.134
_exptl_absorpt_correction_T_max 0.7272
_exptl_absorpt_correction_T_min 0.6923
_exptl_absorpt_correction_type multi-scan
_exptl_absorpt_process_details sadabs
_exptl_crystal_colour yellow
_exptl_crystal_density_diffrn 1.836
_exptl_crystal_density_method 'not measured'
_exptl_crystal_description block
_exptl_crystal_F_000 776
_exptl_crystal_size_max 0.35
_exptl_crystal_size_mid 0.32
_exptl_crystal_size_min 0.30
_refine_diff_density_max 0.281
_refine_diff_density_min -0.338
_refine_diff_density_rms 0.066
_refine_ls_extinction_method none
_refine_ls_goodness_of_fit_ref 1.097
_refine_ls_hydrogen_treatment mixed
_refine_ls_matrix_type full
_refine_ls_number_parameters 115
_refine_ls_number_reflns 1221
_refine_ls_number_restraints 6
_refine_ls_restrained_S_all 1.097
_refine_ls_R_factor_all 0.0509
_refine_ls_R_factor_gt 0.0384
_refine_ls_shift/su_max 0.000
_refine_ls_shift/su_mean 0.000
_refine_ls_structure_factor_coef Fsqd
_refine_ls_weighting_details 'calc w=1/[\s^2^(Fo^2^)+(0.0513P)^2^+0.8176P] where P=(Fo^2^+2Fc^2^)/3'
_refine_ls_weighting_scheme calc
_refine_ls_wR_factor_gt 0.0929
_refine_ls_wR_factor_ref 0.0983
_reflns_number_gt 1026
_reflns_number_total 1221
_reflns_threshold_expression >2sigma(I)
_cod_data_source_file c5dt00412h2.cif
_cod_data_source_block 1
_cod_depositor_comments 'Adding full bibliography for 7034485--7034488.cif.'
_cod_original_cell_volume 1389.3(4)
_cod_original_sg_symbol_H-M Pbcn
_cod_database_code 7034485

loop_
_symmetry_equiv_pos_as_xyz
'x, y, z'
'-x+1/2, -y+1/2, z+1/2'
'-x, y, -z+1/2'
'x+1/2, -y+1/2, -z'
'-x, -y, -z'
'x-1/2, y-1/2, -z-1/2'
'x, -y, z-1/2'
'-x-1/2, y-1/2, z'

loop_
_atom_site_label
_atom_site_type_symbol
_atom_site_fract_x
_atom_site_fract_y
_atom_site_fract_z
_atom_site_U_iso_or_equiv
_atom_site_adp_type
_atom_site_occupancy
_atom_site_symmetry_multiplicity
_atom_site_calc_flag
_atom_site_refinement_flags
Fe1 Fe 0.5000 0.04736(6) -0.2500 0.0145(2) Uani 1 2 d S
O1 O 0.46857(13) 0.2030(2) -0.0982(2) 0.0223(5) Uani 1 1 d .
O2 O 0.52612(11) 0.1131(2) 0.0962(2) 0.0170(5) Uani 1 1 d .
O3 O 0.17431(12) 0.3629(3) 0.0028(2) 0.0390(7) Uani 1 1 d U
H3A H 0.1246 0.3799 -0.0162 0.058 Uiso 1 1 calc R
O4 O 0.13676(12) 0.4544(2) 0.2093(2) 0.0273(6) Uani 1 1 d .
C1 C 0.47445(16) 0.1972(3) 0.0306(3) 0.0142(6) Uani 1 1 d .
C2 C 0.42064(17) 0.2944(3) 0.1177(3) 0.0159(7) Uani 1 1 d .
C3 C 0.33524(18) 0.3072(3) 0.0850(3) 0.0196(7) Uani 1 1 d .
H3 H 0.3139 0.2594 0.0071 0.023 Uiso 1 1 calc R
C4 C 0.28113(17) 0.3906(3) 0.1674(3) 0.0185(7) Uani 1 1 d .
C5 C 0.31290(19) 0.4607(4) 0.2832(4) 0.0264(8) Uani 1 1 d .
H5 H 0.2769 0.5140 0.3405 0.032 Uiso 1 1 calc R
C6 C 0.39900(19) 0.4516(4) 0.3143(4) 0.0264(8) Uani 1 1 d .
H6 H 0.4203 0.5023 0.3905 0.032 Uiso 1 1 calc R
C7 C 0.45374(16) 0.3679(3) 0.2334(3) 0.0163(7) Uani 1 1 d .
C8 C 0.19004(18) 0.4046(4) 0.1300(3) 0.0208(7) Uani 1 1 d .

loop_
_atom_site_aniso_label
_atom_site_aniso_U_11
_atom_site_aniso_U_22
_atom_site_aniso_U_33
_atom_site_aniso_U_23
_atom_site_aniso_U_13
_atom_site_aniso_U_12
Fe1 0.0121(3) 0.0202(4) 0.0111(4) 0.000 0.0006(2) 0.000
O1 0.0274(11) 0.0262(12) 0.0132(12) -0.0008(10) -0.0008(9) 0.0086(10)
O2 0.0115(9) 0.0215(11) 0.0178(11) 0.0005(10) 0.0017(8) 0.0029(9)
O3 0.0113(10) 0.076(2) 0.0294(15) -0.0107(14) -0.0056(9) 0.0108(13)
O4 0.0144(10) 0.0374(14) 0.0301(14) -0.0063(11) 0.0041(10) 0.0056(10)
C1 0.0087(12) 0.0179(15) 0.0161(17) 0.0001(13) 0.0012(11) -0.0019(12)
C2 0.0134(13) 0.0204(16) 0.0140(16) 0.0023(13) -0.0010(11) -0.0012(12)
C3 0.0190(14) 0.0246(16) 0.0151(17) 0.0014(14) -0.0037(12) -0.0015(13)
C4 0.0130(13) 0.0231(16) 0.0194(18) 0.0003(14) 0.0000(12) 0.0050(13)
C5 0.0151(14) 0.039(2) 0.025(2) -0.0117(15) 0.0026(13) 0.0026(15)
C6 0.0231(16) 0.035(2) 0.0209(18) -0.0107(15) -0.0046(14) 0.0015(15)
C7 0.0120(14) 0.0161(16) 0.0208(17) 0.0038(13) 0.0003(12) -0.0019(12)
C8 0.0153(14) 0.0263(16) 0.0208(18) 0.0010(14) -0.0010(13) -0.0016(13)

loop_
_atom_type_symbol
_atom_type_description
_atom_type_scat_dispersion_real
_atom_type_scat_dispersion_imag
_atom_type_scat_source
C C 0.0033 0.0016 'International Tables Vol C Tables 4.2.6.8 and 6.1.1.4'
H H 0.0000 0.0000 'International Tables Vol C Tables 4.2.6.8 and 6.1.1.4'
O O 0.0106 0.0060 'International Tables Vol C Tables 4.2.6.8 and 6.1.1.4'
Fe Fe 0.3463 0.8444 'International Tables Vol C Tables 4.2.6.8 and 6.1.1.4'

loop_
_geom_angle_atom_site_label_1
_geom_angle_atom_site_label_2
_geom_angle_atom_site_label_3
_geom_angle
_geom_angle_site_symmetry_1
_geom_angle_site_symmetry_3
O1 Fe1 O1 94.36(12) . 3_654
O1 Fe1 O2 177.47(8) . 7
O1 Fe1 O2 86.67(8) 3_654 7
O1 Fe1 O2 86.67(8) . 5_655
O1 Fe1 O2 177.47(7) 3_654 5_655
O2 Fe1 O2 92.39(11) 7 5_655
O1 Fe1 O4 96.51(8) . 4
O1 Fe1 O4 84.07(8) 3_654 4
O2 Fe1 O4 85.88(8) 7 4
O2 Fe1 O4 93.53(8) 5_655 4
O1 Fe1 O4 84.07(8) . 2_554
O1 Fe1 O4 96.51(8) 3_654 2_554
O2 Fe1 O4 93.53(8) 7 2_554
O2 Fe1 O4 85.88(8) 5_655 2_554
O4 Fe1 O4 179.15(12) 4 2_554
C1 O1 Fe1 130.2(2) . .
C1 O2 Fe1 129.22(17) . 5_655
C8 O3 H3A 109.5 . .
C8 O4 Fe1 141.7(2) . 2
O1 C1 O2 124.1(3) . .
O1 C1 C2 119.5(3) . .
O2 C1 C2 116.5(3) . .
C3 C2 C7 120.1(3) . .
C3 C2 C1 118.5(3) . .
C7 C2 C1 121.4(2) . .
C2 C3 C4 120.8(3) . .
C2 C3 H3 119.6 . .
C4 C3 H3 119.6 . .
C5 C4 C3 119.4(3) . .
C5 C4 C8 120.4(3) . .
C3 C4 C8 120.2(3) . .
C4 C5 C6 120.0(3) . .
C4 C5 H5 120.0 . .
C6 C5 H5 120.0 . .
C7 C6 C5 121.2(3) . .
C7 C6 H6 119.4 . .
C5 C6 H6 119.4 . .
C6 C7 C2 118.5(2) . .
C6 C7 C7 119.1(3) . 3_655
C2 C7 C7 122.2(3) . 3_655
O4 C8 O3 124.2(3) . .
O4 C8 C4 123.1(3) . .
O3 C8 C4 112.6(3) . .

loop_
_geom_bond_atom_site_label_1
_geom_bond_atom_site_label_2
_geom_bond_distance
_geom_bond_site_symmetry_2
Fe1 O1 2.100(2) .
Fe1 O1 2.100(2) 3_654
Fe1 O2 2.126(2) 7
Fe1 O2 2.126(2) 5_655
Fe1 O4 2.192(2) 4
Fe1 O4 2.192(2) 2_554
O1 C1 1.242(3) .
O2 C1 1.286(3) .
O2 Fe1 2.126(2) 5_655
O3 C8 1.305(4) .
O3 H3A 0.8200 .
O4 C8 1.222(4) .
O4 Fe1 2.192(2) 2
C1 C2 1.488(4) .
C2 C3 1.388(4) .
C2 C7 1.400(4) .
C3 C4 1.393(4) .
C3 H3 0.9300 .
C4 C5 1.379(4) .
C4 C8 1.486(4) .
C5 C6 1.393(4) .
C5 H5 0.9300 .
C6 C7 1.392(4) .
C6 H6 0.9300 .
C7 C7 1.494(5) 3_655

loop_
_geom_hbond_atom_site_label_D
_geom_hbond_atom_site_label_H
_geom_hbond_atom_site_label_A
_geom_hbond_distance_DH
_geom_hbond_distance_HA
_geom_hbond_distance_DA
_geom_hbond_angle_DHA
_geom_hbond_site_symmetry_A
O3 H3A O2 0.82 1.73 2.533(3) 164.1 4_455

loop_
_geom_torsion_atom_site_label_1
_geom_torsion_atom_site_label_2
_geom_torsion_atom_site_label_3
_geom_torsion_atom_site_label_4
_geom_torsion
_geom_torsion_site_symmetry_1
_geom_torsion_site_symmetry_4
O1 Fe1 O1 C1 -149.2(3) 3_654 .
O2 Fe1 O1 C1 96.7(18) 7 .
O2 Fe1 O1 C1 28.5(2) 5_655 .
O4 Fe1 O1 C1 -64.7(3) 4 .
O4 Fe1 O1 C1 114.7(3) 2_554 .
Fe1 O1 C1 O2 23.8(4) . .
Fe1 O1 C1 C2 -157.56(19) . .
Fe1 O2 C1 O1 -123.4(3) 5_655 .
Fe1 O2 C1 C2 57.9(3) 5_655 .
O1 C1 C2 C3 45.6(4) . .
O2 C1 C2 C3 -135.7(3) . .
O1 C1 C2 C7 -136.8(3) . .
O2 C1 C2 C7 41.9(4) . .
C7 C2 C3 C4 -1.1(5) . .
C1 C2 C3 C4 176.6(3) . .
C2 C3 C4 C5 -0.3(5) . .
C2 C3 C4 C8 179.3(3) . .
C3 C4 C5 C6 2.1(5) . .
C8 C4 C5 C6 -177.5(3) . .
C4 C5 C6 C7 -2.5(5) . .
C5 C6 C7 C2 1.1(5) . .
C5 C6 C7 C7 176.8(3) . 3_655
C3 C2 C7 C6 0.7(4) . .
C1 C2 C7 C6 -176.9(3) . .
C3 C2 C7 C7 -174.9(3) . 3_655
C1 C2 C7 C7 7.5(4) . 3_655
Fe1 O4 C8 O3 25.4(6) 2 .
Fe1 O4 C8 C4 -157.2(2) 2 .
C5 C4 C8 O4 -13.3(5) . .
C3 C4 C8 O4 167.1(3) . .
C5 C4 C8 O3 164.4(3) . .
C3 C4 C8 O3 -15.2(4) . .
